data_7161028
loop_
_publ_author_name
'Zhang, Yajuan'
'Chai, Fuxiang'
'Hu, Qiong'
'Chang, Meng'
'Qiang, Ruihua'
'Hu, Yimin'

_publ_section_title
;
 Three-component tandem benzyl-C(sp<sup>3</sup>)-H functionalization
 <i>via</i> thermally generated arynes with phenazine.
;
_journal_issue 6
_journal_name_full 'Organic &amp; biomolecular chemistry'
_journal_page_first 1231
_journal_page_last 1236
_journal_paper_doi 10.1039/d5ob01818h
_journal_volume 24
_journal_year 2026
_chemical_formula_moiety '2(C51 H46 N2 O4)'
_chemical_formula_sum 'C102 H92 N4 O8'
_chemical_formula_weight 1501.79
_space_group_crystal_system triclinic
_space_group_IT_number 2
_space_group_name_Hall '-P 1'
_space_group_name_H-M_alt 'P -1'
_atom_sites_solution_hydrogens geom
_audit_creation_date 2025-06-30
_audit_creation_method
;
Olex2 1.5
(compiled 2023.08.24 svn.re1ec1418 for OlexSys, GUI svn.r6817)
;
_audit_update_record
;
2025-10-07 deposited with the CCDC.	2025-12-17 downloaded from the CCDC.
;
_cell_angle_alpha 83.9390(10)
_cell_angle_beta 88.4140(10)
_cell_angle_gamma 74.4480(10)
_cell_formula_units_Z 2
_cell_length_a 12.2666(3)
_cell_length_b 12.8960(3)
_cell_length_c 27.5494(6)
_cell_measurement_reflns_used 9973
_cell_measurement_temperature 273(2)
_cell_measurement_theta_max 68.290
_cell_measurement_theta_min 3.227
_cell_volume 4175.01(17)
_computing_cell_refinement 'SAINT v8.37A (Bruker, 2015)'
_computing_data_reduction 'SAINT v8.37A (Bruker, 2015)'
_computing_molecular_graphics 'Olex2 1.5 (Dolomanov et al., 2009)'
_computing_publication_material 'Olex2 1.5 (Dolomanov et al., 2009)'
_computing_structure_refinement 'ShelXL (Sheldrick, 2015)'
_computing_structure_solution 'SHELXT 2014/5 (Sheldrick, 2014)'
_diffrn_ambient_temperature 273.15
_diffrn_detector 'Bruker APEX2 area detector'
_diffrn_detector_area_resol_mean 7.9
_diffrn_detector_type 'CCD area detector'
_diffrn_measured_fraction_theta_full 0.998
_diffrn_measured_fraction_theta_max 0.996
_diffrn_measurement_device 'three-circle diffractometer'
_diffrn_measurement_device_type 'Bruker SMART APEX2 area detector'
_diffrn_measurement_method '\w and \f scans'
_diffrn_radiation_monochromator 'mirror optics'
_diffrn_radiation_probe x-ray
_diffrn_radiation_type CuK\a
_diffrn_radiation_wavelength 1.54178
_diffrn_reflns_av_R_equivalents 0.0662
_diffrn_reflns_av_unetI/netI 0.0610
_diffrn_reflns_Laue_measured_fraction_full 0.998
_diffrn_reflns_Laue_measured_fraction_max 0.996
_diffrn_reflns_limit_h_max 11
_diffrn_reflns_limit_h_min -14
_diffrn_reflns_limit_k_max 15
_diffrn_reflns_limit_k_min -15
_diffrn_reflns_limit_l_max 33
_diffrn_reflns_limit_l_min -33
_diffrn_reflns_number 56976
_diffrn_reflns_point_group_measured_fraction_full 0.998
_diffrn_reflns_point_group_measured_fraction_max 0.996
_diffrn_reflns_theta_full 67.679
_diffrn_reflns_theta_max 68.367
_diffrn_reflns_theta_min 3.226
_diffrn_source 'microfocus sealed X-ray tube'
_diffrn_source_type 'Incoatec I\ms'
_diffrn_standards_number 0
_exptl_absorpt_coefficient_mu 0.592
_exptl_absorpt_correction_T_max 0.7531
_exptl_absorpt_correction_T_min 0.5295
_exptl_absorpt_correction_type none
_exptl_absorpt_process_details
;
SADABS-2016/2 (Bruker,2016/2) was used for absorption correction.
wR2(int) was 0.1138 before and 0.0731 after correction.
The Ratio of minimum to maximum transmission is 0.7031.
The \l/2 correction factor is Not present.
;
_exptl_crystal_colour 'clear light yellow'
_exptl_crystal_colour_lustre clear
_exptl_crystal_colour_modifier light
_exptl_crystal_colour_primary yellow
_exptl_crystal_density_diffrn 1.195
_exptl_crystal_description block
_exptl_crystal_F_000 1592
_exptl_crystal_size_max 0.28
_exptl_crystal_size_mid 0.27
_exptl_crystal_size_min 0.26
_refine_diff_density_max 0.318
_refine_diff_density_min -0.323
_refine_diff_density_rms 0.037
_refine_ls_extinction_method none
_refine_ls_goodness_of_fit_ref 1.050
_refine_ls_hydrogen_treatment constr
_refine_ls_matrix_type full
_refine_ls_number_parameters 1106
_refine_ls_number_reflns 15269
_refine_ls_number_restraints 321
_refine_ls_restrained_S_all 1.110
_refine_ls_R_factor_all 0.0740
_refine_ls_R_factor_gt 0.0521
_refine_ls_shift/su_max 0.003
_refine_ls_shift/su_mean 0.000
_refine_ls_structure_factor_coef Fsqd
_refine_ls_weighting_details 'w=1/[\s^2^(Fo^2^)+(0.0821P)^2^+0.3692P] where P=(Fo^2^+2Fc^2^)/3'
_refine_ls_weighting_scheme calc
_refine_ls_wR_factor_gt 0.1439
_refine_ls_wR_factor_ref 0.1592
_reflns_Friedel_coverage 0.000
_reflns_number_gt 10977
_reflns_number_total 15269
_reflns_threshold_expression 'I > 2\s(I)'
_cod_data_source_file d5ob01818h2.cif
_cod_data_source_block cu_20250427f_0m_a
_cod_database_code 7161028
_shelx_shelxl_version_number 2018/3
_shelx_space_group_comment
;
The symmetry employed for this shelxl refinement is uniquely defined
by the following loop, which should always be used as a source of
symmetry information in preference to the above space-group names.
They are only intended as comments.
;
_shelx_estimated_absorpt_t_max 0.861
_shelx_estimated_absorpt_t_min 0.852
_olex2_refinement_description
;
1. Restrained distances
 C21-C19 \\sim C21A-C19 \\sim C20A-C19 \\sim C20-C19
 with sigma of 0.02
 C22-C15 \\sim C22A-C15 \\sim O2A-C22A \\sim O2-C22 \\sim O2-C23 \\sim O2A-C23A
\\sim C24A-C23A \\sim C24-
 C23 \\sim C25-C23 \\sim C25A-C23A
 with sigma of 0.02
2. Uiso/Uaniso restraints and constraints
C70 \\sim C72 \\sim C71: within 2A with sigma of 0.01 and sigma for terminal
atoms of 0.02 within 2A
C19 \\sim C20 \\sim C21: within 2A with sigma of 0.01 and sigma for terminal
atoms of 0.02 within 2A
C19 \\sim C20 \\sim C21 \\sim C20A \\sim C21A: within 2A with sigma of 0.001
and sigma for terminal atoms of 0.002 within 2A
C23 \\sim C24 \\sim C25 \\sim O2: within 2A with sigma of 0.001 and sigma for
terminal atoms of 0.002 within 2A
C22 \\sim C22A \\sim O2 \\sim C23 \\sim C24 \\sim C25 \\sim O2A \\sim C23A
\\sim C24A \\sim C25A: within 2A with sigma of 0.01 and sigma for terminal
atoms of 0.02 within 2A
O4 \\sim C19: within 2A with sigma of 0.001 and sigma for terminal atoms of
0.002 within 2A
Uanis(C23) \\sim Ueq, Uanis(C25) \\sim Ueq, Uanis(C24) \\sim Ueq, Uanis(O2)
\\sim Ueq: with sigma of 0.01 and sigma for terminal atoms of 0.02
3. Rigid body (RIGU) restrains
 C20, C19, C21
 with sigma for 1-2 distances of 0.01 and sigma for 1-3 distances of 0.02
 C19, C20A, C21A
 with sigma for 1-2 distances of 0.01 and sigma for 1-3 distances of 0.02
 C22, O2, C23, C24, C25
 with sigma for 1-2 distances of 0.01 and sigma for 1-3 distances of 0.02
 C22A, O2A, C23A, C24A, C25A
 with sigma for 1-2 distances of 0.01 and sigma for 1-3 distances of 0.02
4. Others
 Sof(H19A)=Sof(C20A)=Sof(H20D)=Sof(H20E)=Sof(H20F)=Sof(C21A)=Sof(H21D)=
 Sof(H21E)=Sof(H21F)=1-FVAR(1)
 Sof(H19)=Sof(C20)=Sof(H20A)=Sof(H20B)=Sof(H20C)=Sof(C21)=Sof(H21A)=Sof(H21B)=
 Sof(H21C)=FVAR(1)
 Sof(O2A)=Sof(C23A)=Sof(H23A)=Sof(C24A)=Sof(H24D)=Sof(H24E)=Sof(H24F)=
 Sof(C25A)=Sof(H25D)=Sof(H25E)=Sof(H25F)=Sof(C22A)=1-FVAR(2)
 Sof(O2)=Sof(C22)=Sof(C23)=Sof(H23)=Sof(C24)=Sof(H24A)=Sof(H24B)=Sof(H24C)=
 Sof(C25)=Sof(H25A)=Sof(H25B)=Sof(H25C)=FVAR(2)
5.a Ternary CH refined with riding coordinates:
 C70(H70), C19(H19), C19(H19A), C74(H74), C23(H23), C23A(H23A)
5.b Secondary CH2 refined with riding coordinates:
 C16(H16A,H16B), C65(H65A,H65B), C67(H67A,H67B), C14(H14A,H14B), C95(H95A,
 H95B), C44(H44A,H44B)
5.c Aromatic/amide H refined with riding coordinates:
 C11(H11), C62(H62), C39(H39), C26(H26), C77(H77), C30(H30), C42(H42), C5(H5),
 C81(H81), C40(H40), C90(H90), C101(H101), C1(H1), C56(H56), C80(H80), C93(H93),
  C41(H41), C79(H79), C84(H84), C52(H52), C4(H4), C29(H29), C50(H50), C2(H2),
 C91(H91), C46(H46), C33(H33), C27(H27), C3(H3), C92(H92), C78(H78), C53(H53),
 C87(H87), C28(H28), C36(H36), C85(H85), C55(H55), C48(H48), C47(H47), C34(H34),
  C86(H86), C54(H54), C35(H35), C97(H97), C99(H99), C98(H98)
5.d Idealised Me refined as rotating group:
 C102(H10A,H10B,H10C), C20(H20A,H20B,H20C), C51(H51A,H51B,H51C), C72(H72A,H72B,
 H72C), C24(H24A,H24B,H24C), C76(H76A,H76B,H76C), C25(H25A,H25B,H25C), C71(H71A,
 H71B,H71C), C75(H75A,H75B,H75C), C21(H21A,H21B,H21C), C20A(H20D,H20E,H20F),
 C21A(H21D,H21E,H21F), C24A(H24D,H24E,H24F), C25A(H25D,H25E,H25F)
;
_olex2_submission_special_instructions 'No special instructions were received'

loop_
_space_group_symop_operation_xyz
'x, y, z'
'-x, -y, -z'

loop_
_atom_site_label
_atom_site_type_symbol
_atom_site_fract_x
_atom_site_fract_y
_atom_site_fract_z
_atom_site_U_iso_or_equiv
_atom_site_adp_type
_atom_site_occupancy
_atom_site_site_symmetry_order
_atom_site_calc_flag
_atom_site_refinement_flags_posn
_atom_site_refinement_flags_adp
_atom_site_refinement_flags_occupancy
_atom_site_disorder_assembly
_atom_site_disorder_group
O8 O 0.09445(14) 0.43292(12) 0.12000(5) 0.0701(4) Uani 1 1 d . . . . .
O6 O -0.04961(12) 0.30964(15) 0.16909(6) 0.0755(4) Uani 1 1 d . . . . .
O7 O 0.12102(14) 0.30882(14) 0.06657(5) 0.0746(4) Uani 1 1 d . . . . .
O1 O 0.50523(14) 0.67548(12) 0.57597(5) 0.0683(4) Uani 1 1 d . . . . .
N3 N 0.50524(12) 0.24850(12) 0.15440(5) 0.0494(3) Uani 1 1 d . . . . .
N1 N 0.44064(14) 0.68211(13) 0.34226(5) 0.0536(4) Uani 1 1 d . . . . .
O4 O 0.25390(16) 0.83729(14) 0.54892(6) 0.0842(4) Uani 1 1 d . U . . .
O3 O 0.23728(15) 0.87320(14) 0.46827(6) 0.0807(4) Uani 1 1 d . . . . .
N4 N 0.47469(14) 0.44936(13) 0.19225(6) 0.0581(4) Uani 1 1 d . . . . .
O2 O 0.4831(15) 0.8409(14) 0.5382(6) 0.0802(17) Uani 0.214(13) 1 d D U P A 1
O5 O 0.06546(15) 0.26235(19) 0.23331(6) 0.0941(6) Uani 1 1 d . . . . .
N2 N 0.55581(15) 0.75998(15) 0.26585(6) 0.0638(4) Uani 1 1 d . . . . .
C10 C 0.26281(15) 0.51003(14) 0.40050(6) 0.0472(4) Uani 1 1 d . . . . .
C9 C 0.27305(15) 0.52238(13) 0.45030(6) 0.0464(4) Uani 1 1 d . . . . .
C17 C 0.33190(15) 0.59468(14) 0.46301(6) 0.0474(4) Uani 1 1 d . . . . .
C38 C 0.55107(16) 0.62233(15) 0.33193(6) 0.0487(4) Uani 1 1 d . . . . .
C13 C 0.38478(16) 0.65053(14) 0.42789(6) 0.0486(4) Uani 1 1 d . . . . .
C60 C 0.35666(15) 0.01581(14) 0.10592(6) 0.0472(4) Uani 1 1 d . . . . .
C12 C 0.37815(15) 0.63466(14) 0.37925(6) 0.0488(4) Uani 1 1 d . . . . .
C31 C 0.20111(16) 0.43575(14) 0.38374(6) 0.0490(4) Uani 1 1 d . . . . .
C63 C 0.45847(14) 0.16388(13) 0.14136(6) 0.0463(4) Uani 1 1 d . . . . .
C11 C 0.31637(16) 0.56699(15) 0.36597(6) 0.0504(4) Uani 1 1 d . . . . .
H11 H 0.310226 0.559098 0.333067 0.061 Uiso 1 1 calc R . . . .
C59 C 0.30011(16) -0.04630(14) 0.08072(7) 0.0515(4) Uani 1 1 d . . . . .
C64 C 0.34430(14) 0.17258(13) 0.14915(6) 0.0460(4) Uani 1 1 d . . . . .
C61 C 0.47470(15) 0.00193(14) 0.10090(6) 0.0482(4) Uani 1 1 d . . . . .
C8 C 0.22668(16) 0.46097(15) 0.48783(6) 0.0506(4) Uani 1 1 d . . . . .
C15 C 0.39153(17) 0.72647(15) 0.50291(6) 0.0524(4) Uani 1 1 d D . . . .
C82 C 0.54672(15) -0.08911(14) 0.07557(6) 0.0501(4) Uani 1 1 d . . . . .
C68 C 0.29351(15) 0.10141(14) 0.13078(6) 0.0471(4) Uani 1 1 d . . . . .
C16 C 0.35400(18) 0.62063(15) 0.51329(6) 0.0531(4) Uani 1 1 d . . . . .
H16A H 0.413316 0.563241 0.529730 0.064 Uiso 1 1 calc R . . . .
H16B H 0.286050 0.631828 0.533121 0.064 Uiso 1 1 calc R . . . .
C73 C 0.11713(16) 0.33235(16) 0.10770(7) 0.0548(4) Uani 1 1 d . . . . .
C6 C 0.13180(17) 0.35001(15) 0.55359(7) 0.0537(4) Uani 1 1 d . . . . .
C7 C 0.18774(17) 0.40903(15) 0.51874(6) 0.0539(4) Uani 1 1 d . . . . .
C43 C 0.61032(17) 0.66362(16) 0.29344(6) 0.0527(4) Uani 1 1 d . . . . .
C89 C 0.51896(14) 0.25323(15) 0.20490(6) 0.0489(4) Uani 1 1 d . . . . .
C65 C 0.25947(15) 0.25799(15) 0.17365(6) 0.0494(4) Uani 1 1 d . . . . .
H65A H 0.271796 0.328881 0.165085 0.059 Uiso 1 1 calc R . . . .
H65B H 0.262595 0.241964 0.208868 0.059 Uiso 1 1 calc R . . . .
C83 C 0.46975(15) 0.34687(15) 0.12354(7) 0.0504(4) Uani 1 1 d . . . . .
C18 C 0.28653(18) 0.82165(16) 0.50317(7) 0.0576(5) Uani 1 1 d . . . . .
C66 C 0.14553(15) 0.25173(15) 0.15311(6) 0.0494(4) Uani 1 1 d . . . . .
C67 C 0.16804(16) 0.13382(16) 0.13969(7) 0.0549(4) Uani 1 1 d . . . . .
H67A H 0.147180 0.087359 0.166303 0.066 Uiso 1 1 calc R . . . .
H67B H 0.126447 0.131078 0.110630 0.066 Uiso 1 1 calc R . . . .
C62 C 0.52299(15) 0.07710(14) 0.11836(6) 0.0498(4) Uani 1 1 d . . . . .
H62 H 0.600304 0.068895 0.114507 0.060 Uiso 1 1 calc R . . . .
C57 C 0.20925(17) -0.14159(15) 0.01930(7) 0.0534(4) Uani 1 1 d . . . . .
C94 C 0.50297(15) 0.35364(16) 0.22392(7) 0.0522(4) Uani 1 1 d . . . . .
C39 C 0.60071(17) 0.52258(16) 0.35701(7) 0.0552(4) Uani 1 1 d . . . . .
H39 H 0.561175 0.494629 0.382078 0.066 Uiso 1 1 calc R . . . .
C22 C 0.476(3) 0.7320(19) 0.5381(14) 0.068(3) Uani 0.214(13) 1 d D U P A 1
C58 C 0.25382(17) -0.09048(15) 0.05453(7) 0.0553(4) Uani 1 1 d . . . . .
C69 C 0.05105(16) 0.27548(17) 0.19035(7) 0.0557(4) Uani 1 1 d . . . . .
C32 C 0.39915(18) 0.79041(16) 0.32316(7) 0.0559(4) Uani 1 1 d . . . . .
C88 C 0.45506(17) 0.44672(15) 0.14261(7) 0.0552(4) Uani 1 1 d . . . . .
C14 C 0.44402(18) 0.72079(16) 0.45110(7) 0.0561(4) Uani 1 1 d . . . . .
H14A H 0.429244 0.792164 0.433286 0.067 Uiso 1 1 calc R . . . .
H14B H 0.525079 0.688412 0.452648 0.067 Uiso 1 1 calc R . . . .
C26 C 0.25110(19) 0.36399(17) 0.35002(7) 0.0607(5) Uani 1 1 d . . . . .
H26 H 0.323610 0.361892 0.338564 0.073 Uiso 1 1 calc R . . . .
C96 C 0.33346(19) 0.61216(17) 0.21832(7) 0.0622(5) Uani 1 1 d . . . . .
C77 C 0.53949(18) -0.19441(15) 0.08705(7) 0.0570(4) Uani 1 1 d . . . . .
H77 H 0.487373 -0.208596 0.110209 0.068 Uiso 1 1 calc R . . . .
C30 C 0.09236(17) 0.43733(17) 0.39995(7) 0.0599(5) Uani 1 1 d . . . . .
H30 H 0.057334 0.484459 0.422500 0.072 Uiso 1 1 calc R . . . .
C42 C 0.71951(19) 0.60437(19) 0.28305(7) 0.0637(5) Uani 1 1 d . . . . .
H42 H 0.760414 0.632068 0.258448 0.076 Uiso 1 1 calc R . . . .
C5 C 0.1594(2) 0.33537(18) 0.60272(7) 0.0646(5) Uani 1 1 d . . . . .
H5 H 0.219411 0.358574 0.613259 0.078 Uiso 1 1 calc R . . . .
C81 C 0.62462(18) -0.07071(17) 0.04049(8) 0.0620(5) Uani 1 1 d . . . . .
H81 H 0.630769 -0.000688 0.032244 0.074 Uiso 1 1 calc R . . . .
C40 C 0.70894(19) 0.46374(18) 0.34515(8) 0.0652(5) Uani 1 1 d . . . . .
H40 H 0.741020 0.396426 0.361957 0.078 Uiso 1 1 calc R . . . .
C37 C 0.45884(19) 0.83026(17) 0.28409(7) 0.0611(5) Uani 1 1 d . . . . .
C90 C 0.55128(18) 0.15883(17) 0.23556(7) 0.0616(5) Uani 1 1 d . . . . .
H90 H 0.563479 0.092813 0.222706 0.074 Uiso 1 1 calc R . . . .
C45 C 0.69518(18) 0.84526(18) 0.21980(7) 0.0642(5) Uani 1 1 d . . . . .
C101 C 0.25292(19) 0.55660(18) 0.23030(7) 0.0642(5) Uani 1 1 d . . . . .
H101 H 0.274703 0.481392 0.232670 0.077 Uiso 1 1 calc R . . . .
C1 C 0.0439(2) 0.31124(18) 0.53846(8) 0.0669(5) Uani 1 1 d . . . . .
H1 H 0.025923 0.318312 0.505489 0.080 Uiso 1 1 calc R . . . .
C56 C 0.2828(2) -0.20097(18) -0.01359(8) 0.0676(5) Uani 1 1 d . . . . .
H56 H 0.360076 -0.208328 -0.011567 0.081 Uiso 1 1 calc R . . . .
C80 C 0.6932(2) -0.15497(19) 0.01762(8) 0.0714(6) Uani 1 1 d . . . . .
H80 H 0.744620 -0.141240 -0.005976 0.086 Uiso 1 1 calc R . . . .
C93 C 0.51747(19) 0.3523(2) 0.27360(8) 0.0681(5) Uani 1 1 d . . . . .
H93 H 0.505497 0.417671 0.287023 0.082 Uiso 1 1 calc R . . . .
C41 C 0.7685(2) 0.50516(19) 0.30854(8) 0.0681(5) Uani 1 1 d . . . . .
H41 H 0.841447 0.466601 0.300956 0.082 Uiso 1 1 calc R . . . .
C79 C 0.6856(2) -0.25877(19) 0.02961(8) 0.0718(6) Uani 1 1 d . . . . .
H79 H 0.732038 -0.315474 0.014324 0.086 Uiso 1 1 calc R . . . .
C95 C 0.45616(19) 0.55490(17) 0.21057(9) 0.0676(5) Uani 1 1 d . . . . .
H95A H 0.488828 0.600623 0.187650 0.081 Uiso 1 1 calc R . . . .
H95B H 0.496045 0.545466 0.241314 0.081 Uiso 1 1 calc R . . . .
C84 C 0.4488(2) 0.34559(18) 0.07457(7) 0.0658(5) Uani 1 1 d . . . . .
H84 H 0.457679 0.279646 0.062019 0.079 Uiso 1 1 calc R . . . .
C52 C 0.09461(19) -0.13205(19) 0.01554(8) 0.0670(5) Uani 1 1 d . . . . .
H52 H 0.043930 -0.092222 0.036790 0.080 Uiso 1 1 calc R . . . .
C44 C 0.6031(2) 0.7879(2) 0.21886(7) 0.0697(6) Uani 1 1 d . . . . .
H44A H 0.542071 0.833515 0.198428 0.084 Uiso 1 1 calc R . . . .
H44B H 0.633200 0.721940 0.203425 0.084 Uiso 1 1 calc R . . . .
C4 C 0.0979(2) 0.2865(2) 0.63602(8) 0.0773(6) Uani 1 1 d . . . . .
H4 H 0.116170 0.277745 0.669009 0.093 Uiso 1 1 calc R . . . .
C29 C 0.0362(2) 0.3691(2) 0.38263(9) 0.0753(6) Uani 1 1 d . . . . .
H29 H -0.036689 0.371167 0.393554 0.090 Uiso 1 1 calc R . . . .
C50 C 0.7529(2) 0.8613(2) 0.17670(9) 0.0775(6) Uani 1 1 d . . . . .
H50 H 0.734670 0.835230 0.148653 0.093 Uiso 1 1 calc R . . . .
C2 C -0.0166(2) 0.2623(2) 0.57245(10) 0.0785(6) Uani 1 1 d . . . . .
H2 H -0.075679 0.237139 0.562323 0.094 Uiso 1 1 calc R . . . .
C91 C 0.5660(2) 0.1601(2) 0.28505(8) 0.0744(6) Uani 1 1 d . . . . .
H91 H 0.587093 0.095633 0.305340 0.089 Uiso 1 1 calc R . . . .
C46 C 0.7241(2) 0.8827(2) 0.26132(9) 0.0742(6) Uani 1 1 d . . . . .
H46 H 0.686539 0.872465 0.290497 0.089 Uiso 1 1 calc R . . . .
C33 C 0.3016(2) 0.85651(18) 0.34037(8) 0.0707(6) Uani 1 1 d . . . . .
H33 H 0.263155 0.830106 0.366296 0.085 Uiso 1 1 calc R . . . .
C100 C 0.1408(2) 0.6090(2) 0.23890(9) 0.0769(6) Uani 1 1 d . . . . .
C27 C 0.1935(3) 0.2958(2) 0.33348(8) 0.0787(7) Uani 1 1 d . . . . .
H27 H 0.227904 0.247790 0.311183 0.094 Uiso 1 1 calc R . . . .
C3 C 0.0104(2) 0.2507(2) 0.62091(10) 0.0823(7) Uani 1 1 d . . . . .
H3 H -0.030946 0.218376 0.643678 0.099 Uiso 1 1 calc R . . . .
C92 C 0.5491(2) 0.2571(2) 0.30380(8) 0.0762(6) Uani 1 1 d . . . . .
H92 H 0.559081 0.258798 0.337023 0.091 Uiso 1 1 calc R . . . .
C78 C 0.6091(2) -0.27853(17) 0.06433(8) 0.0689(5) Uani 1 1 d . . . . .
H78 H 0.604131 -0.348905 0.072628 0.083 Uiso 1 1 calc R . . . .
C53 C 0.0554(2) -0.1817(2) -0.01982(9) 0.0813(7) Uani 1 1 d . . . . .
H53 H -0.021586 -0.175912 -0.021846 0.098 Uiso 1 1 calc R . . . .
C87 C 0.4194(2) 0.54035(18) 0.11115(9) 0.0783(7) Uani 1 1 d . . . . .
H87 H 0.407667 0.607079 0.123294 0.094 Uiso 1 1 calc R . . . .
C28 C 0.0859(3) 0.2986(2) 0.34977(9) 0.0824(7) Uani 1 1 d . . . . .
H28 H 0.047309 0.252856 0.338492 0.099 Uiso 1 1 calc R . . . .
C70 C -0.14870(19) 0.3413(2) 0.20078(10) 0.0820(7) Uani 1 1 d . U . . .
H70 H -0.127560 0.374130 0.228334 0.098 Uiso 1 1 calc R . . . .
C36 C 0.4159(2) 0.9362(2) 0.26412(9) 0.0817(7) Uani 1 1 d . . . . .
H36 H 0.454520 0.964062 0.238665 0.098 Uiso 1 1 calc R . . . .
C85 C 0.4150(3) 0.4405(2) 0.04390(9) 0.0864(8) Uani 1 1 d . . . . .
H85 H 0.401964 0.438337 0.010973 0.104 Uiso 1 1 calc R . . . .
C55 C 0.2423(2) -0.2485(2) -0.04877(10) 0.0851(7) Uani 1 1 d . . . . .
H55 H 0.292097 -0.287037 -0.070683 0.102 Uiso 1 1 calc R . . . .
C49 C 0.8369(2) 0.9153(2) 0.17456(12) 0.0887(8) Uani 1 1 d . . . . .
C48 C 0.8637(2) 0.9520(2) 0.21685(13) 0.0896(8) Uani 1 1 d . . . . .
H48 H 0.919857 0.988358 0.216083 0.108 Uiso 1 1 calc R . . . .
C47 C 0.8093(2) 0.9358(2) 0.25971(12) 0.0884(7) Uani 1 1 d . . . . .
H47 H 0.829158 0.960283 0.287886 0.106 Uiso 1 1 calc R . . . .
C19 C 0.1543(3) 0.9249(2) 0.55786(10) 0.0921(5) Uani 1 1 d D U . . .
H19 H 0.157696 0.992253 0.538526 0.110 Uiso 0.561(8) 1 calc R . P B 1
H19A H 0.139082 0.976283 0.528420 0.110 Uiso 0.439(8) 1 calc R . P B 2
C74 C 0.0738(3) 0.5231(2) 0.08119(10) 0.0874(7) Uani 1 1 d . . . . .
H74 H 0.127338 0.503527 0.054470 0.105 Uiso 1 1 calc R . . . .
C23 C 0.5906(16) 0.8661(17) 0.5543(8) 0.0809(17) Uani 0.214(13) 1 d D U P A 1
H23 H 0.628422 0.813326 0.580942 0.097 Uiso 0.214(13) 1 calc R . P A 1
C34 C 0.2598(3) 0.9624(2) 0.31946(11) 0.0921(8) Uani 1 1 d . . . . .
H34 H 0.193579 1.006586 0.331227 0.111 Uiso 1 1 calc R . . . .
C86 C 0.4008(3) 0.5371(2) 0.06238(9) 0.0945(9) Uani 1 1 d . . . . .
H86 H 0.378564 0.601244 0.041921 0.113 Uiso 1 1 calc R . . . .
C54 C 0.1285(2) -0.2393(2) -0.05182(10) 0.0867(7) Uani 1 1 d . . . . .
H54 H 0.101210 -0.272185 -0.075546 0.104 Uiso 1 1 calc R . . . .
C35 C 0.3172(3) 1.0013(2) 0.28118(11) 0.0951(8) Uani 1 1 d . . . . .
H35 H 0.289190 1.071724 0.266774 0.114 Uiso 1 1 calc R . . . .
C97 C 0.3002(3) 0.7235(2) 0.21381(11) 0.0876(7) Uani 1 1 d . . . . .
H97 H 0.352591 0.762464 0.204838 0.105 Uiso 1 1 calc R . . . .
C102 C 0.0547(3) 0.5480(3) 0.25105(13) 0.1074(10) Uani 1 1 d . . . . .
H10A H 0.084700 0.474318 0.244088 0.161 Uiso 1 1 calc GR . . . .
H10B H -0.012141 0.580689 0.231821 0.161 Uiso 1 1 calc GR . . . .
H10C H 0.035898 0.549563 0.285077 0.161 Uiso 1 1 calc GR . . . .
C99 C 0.1106(3) 0.7203(3) 0.23513(12) 0.1007(9) Uani 1 1 d . . . . .
H99 H 0.036114 0.757493 0.241133 0.121 Uiso 1 1 calc R . . . .
C98 C 0.1890(3) 0.7774(2) 0.22261(15) 0.1124(11) Uani 1 1 d . . . . .
H98 H 0.167081 0.852641 0.220055 0.135 Uiso 1 1 calc R . . . .
C20 C 0.0419(5) 0.8935(5) 0.5461(3) 0.0962(10) Uani 0.561(8) 1 d D U P B 1
H20A H 0.034526 0.894844 0.511439 0.144 Uiso 0.561(8) 1 calc GR . P B 1
H20B H -0.022207 0.944426 0.558460 0.144 Uiso 0.561(8) 1 calc GR . P B 1
H20C H 0.045538 0.822159 0.561348 0.144 Uiso 0.561(8) 1 calc GR . P B 1
C51 C 0.8977(3) 0.9320(4) 0.12706(15) 0.1404(16) Uani 1 1 d . . . . .
H51A H 0.877009 0.891179 0.103377 0.211 Uiso 1 1 calc GR . . . .
H51B H 0.977985 0.908072 0.132406 0.211 Uiso 1 1 calc GR . . . .
H51C H 0.876812 1.007458 0.115265 0.211 Uiso 1 1 calc GR . . . .
C72 C -0.2352(3) 0.4251(4) 0.17071(16) 0.1354(15) Uani 1 1 d . U . . .
H72A H -0.205051 0.484916 0.159743 0.203 Uiso 1 1 calc GR . . . .
H72B H -0.301623 0.449838 0.190044 0.203 Uiso 1 1 calc GR . . . .
H72C H -0.254677 0.394375 0.142985 0.203 Uiso 1 1 calc GR . . . .
C24 C 0.5302(18) 0.9746(13) 0.5730(7) 0.081(2) Uani 0.214(13) 1 d D U P A 1
H24A H 0.517944 1.030787 0.546404 0.122 Uiso 0.214(13) 1 calc GR . P A 1
H24B H 0.576128 0.990424 0.597422 0.122 Uiso 0.214(13) 1 calc GR . P A 1
H24C H 0.458721 0.970570 0.587034 0.122 Uiso 0.214(13) 1 calc GR . P A 1
C76 C -0.0437(3) 0.5446(4) 0.06252(16) 0.1402(15) Uani 1 1 d . . . . .
H76A H -0.056727 0.478223 0.054575 0.210 Uiso 1 1 calc GR . . . .
H76B H -0.053634 0.595369 0.033826 0.210 Uiso 1 1 calc GR . . . .
H76C H -0.096475 0.574096 0.087133 0.210 Uiso 1 1 calc GR . . . .
C25 C 0.6757(15) 0.8897(14) 0.5159(6) 0.081(2) Uani 0.214(13) 1 d D U P A 1
H25A H 0.691288 0.835159 0.493589 0.121 Uiso 0.214(13) 1 calc GR . P A 1
H25B H 0.744534 0.889447 0.531702 0.121 Uiso 0.214(13) 1 calc GR . P A 1
H25C H 0.644574 0.959345 0.498295 0.121 Uiso 0.214(13) 1 calc GR . P A 1
C71 C -0.1842(3) 0.2440(4) 0.2198(2) 0.163(2) Uani 1 1 d . U . . .
H71A H -0.205047 0.211119 0.193074 0.244 Uiso 1 1 calc GR . . . .
H71B H -0.247945 0.264204 0.241125 0.244 Uiso 1 1 calc GR . . . .
H71C H -0.122811 0.193473 0.237557 0.244 Uiso 1 1 calc GR . . . .
C75 C 0.0980(5) 0.6147(3) 0.10389(16) 0.1412(16) Uani 1 1 d . . . . .
H75A H 0.042765 0.637256 0.128700 0.212 Uiso 1 1 calc GR . . . .
H75B H 0.094681 0.674081 0.079347 0.212 Uiso 1 1 calc GR . . . .
H75C H 0.172129 0.591522 0.118247 0.212 Uiso 1 1 calc GR . . . .
C21 C 0.1563(6) 0.9369(6) 0.6129(2) 0.1020(10) Uani 0.561(8) 1 d D U P B 1
H21A H 0.153059 0.870169 0.631257 0.153 Uiso 0.561(8) 1 calc GR . P B 1
H21B H 0.092284 0.993832 0.621040 0.153 Uiso 0.561(8) 1 calc GR . P B 1
H21C H 0.224775 0.954053 0.620797 0.153 Uiso 0.561(8) 1 calc GR . P B 1
C20A C 0.0595(7) 0.8791(7) 0.5662(3) 0.0979(10) Uani 0.439(8) 1 d D U P B 2
H20D H 0.052630 0.839481 0.539323 0.147 Uiso 0.439(8) 1 calc GR . P B 2
H20E H -0.008483 0.936187 0.568839 0.147 Uiso 0.439(8) 1 calc GR . P B 2
H20F H 0.071297 0.831303 0.595813 0.147 Uiso 0.439(8) 1 calc GR . P B 2
C21A C 0.1903(8) 0.9803(7) 0.5983(3) 0.0992(10) Uani 0.439(8) 1 d D U P B 2
H21D H 0.221697 0.927249 0.624891 0.149 Uiso 0.439(8) 1 calc GR . P B 2
H21E H 0.125661 1.032490 0.609541 0.149 Uiso 0.439(8) 1 calc GR . P B 2
H21F H 0.246137 1.016091 0.586001 0.149 Uiso 0.439(8) 1 calc GR . P B 2
O2A O 0.5138(4) 0.8235(3) 0.52703(15) 0.0739(10) Uani 0.786(13) 1 d D U P A 2
C23A C 0.5873(5) 0.8489(5) 0.5629(2) 0.0934(13) Uani 0.786(13) 1 d D U P A 2
H23A H 0.609889 0.786984 0.587816 0.112 Uiso 0.786(13) 1 calc R . P A 2
C24A C 0.5301(6) 0.9428(8) 0.5864(2) 0.125(2) Uani 0.786(13) 1 d D U P A 2
H24D H 0.502881 1.002810 0.562171 0.188 Uiso 0.786(13) 1 calc GR . P A 2
H24E H 0.581788 0.959933 0.607818 0.188 Uiso 0.786(13) 1 calc GR . P A 2
H24F H 0.467436 0.928401 0.604989 0.188 Uiso 0.786(13) 1 calc GR . P A 2
C25A C 0.6865(5) 0.8604(7) 0.5356(3) 0.126(2) Uani 0.786(13) 1 d D U P A 2
H25D H 0.727367 0.791591 0.525537 0.189 Uiso 0.786(13) 1 calc GR . P A 2
H25E H 0.734176 0.886122 0.555730 0.189 Uiso 0.786(13) 1 calc GR . P A 2
H25F H 0.663679 0.911292 0.507267 0.189 Uiso 0.786(13) 1 calc GR . P A 2
C22A C 0.4738(8) 0.7385(5) 0.5412(3) 0.0522(10) Uani 0.786(13) 1 d D U P A 2

loop_
_atom_site_aniso_label
_atom_site_aniso_U_11
_atom_site_aniso_U_22
_atom_site_aniso_U_33
_atom_site_aniso_U_23
_atom_site_aniso_U_13
_atom_site_aniso_U_12
O8 0.0888(10) 0.0601(8) 0.0561(7) -0.0052(6) -0.0078(7) -0.0103(7)
O6 0.0427(7) 0.1141(12) 0.0732(9) -0.0386(9) 0.0104(6) -0.0170(7)
O7 0.0848(10) 0.0921(11) 0.0495(8) -0.0172(7) -0.0007(7) -0.0239(8)
O1 0.0873(10) 0.0630(8) 0.0580(8) 0.0049(6) -0.0167(7) -0.0285(7)
N3 0.0486(8) 0.0480(8) 0.0557(8) -0.0142(6) -0.0025(6) -0.0163(6)
N1 0.0580(9) 0.0573(9) 0.0456(7) 0.0043(6) 0.0055(6) -0.0200(7)
O4 0.0976(10) 0.0773(9) 0.0640(8) -0.0155(7) -0.0021(7) 0.0035(7)
O3 0.0857(11) 0.0804(10) 0.0665(9) 0.0048(8) -0.0128(8) -0.0092(8)
N4 0.0597(9) 0.0528(9) 0.0667(9) -0.0214(7) 0.0025(7) -0.0177(7)
O2 0.103(3) 0.072(3) 0.076(3) 0.011(2) -0.029(3) -0.046(2)
O5 0.0747(11) 0.1552(18) 0.0528(9) -0.0172(9) 0.0120(7) -0.0300(11)
N2 0.0675(10) 0.0751(11) 0.0493(8) 0.0098(8) 0.0061(7) -0.0268(9)
C10 0.0482(9) 0.0488(9) 0.0450(8) -0.0052(7) 0.0012(7) -0.0137(7)
C9 0.0511(9) 0.0454(9) 0.0438(8) -0.0050(7) 0.0027(7) -0.0150(7)
C17 0.0539(10) 0.0475(9) 0.0420(8) -0.0033(7) 0.0015(7) -0.0165(7)
C38 0.0575(10) 0.0569(10) 0.0374(8) -0.0072(7) -0.0001(7) -0.0239(8)
C13 0.0547(10) 0.0490(9) 0.0442(8) -0.0023(7) 0.0011(7) -0.0184(8)
C60 0.0536(10) 0.0447(9) 0.0462(8) -0.0082(7) -0.0014(7) -0.0168(7)
C12 0.0536(10) 0.0523(9) 0.0412(8) 0.0009(7) 0.0042(7) -0.0177(8)
C31 0.0549(10) 0.0501(9) 0.0435(8) -0.0050(7) -0.0045(7) -0.0163(8)
C63 0.0460(9) 0.0445(9) 0.0511(9) -0.0103(7) -0.0036(7) -0.0144(7)
C11 0.0576(10) 0.0573(10) 0.0379(8) -0.0044(7) 0.0001(7) -0.0180(8)
C59 0.0564(10) 0.0483(9) 0.0534(9) -0.0119(7) 0.0018(8) -0.0177(8)
C64 0.0462(9) 0.0452(9) 0.0479(8) -0.0094(7) -0.0021(7) -0.0126(7)
C61 0.0519(10) 0.0445(9) 0.0480(9) -0.0079(7) -0.0002(7) -0.0109(7)
C8 0.0573(10) 0.0526(10) 0.0459(9) -0.0086(7) 0.0034(8) -0.0205(8)
C15 0.0671(11) 0.0495(9) 0.0448(9) -0.0033(7) -0.0042(8) -0.0230(8)
C82 0.0537(10) 0.0477(9) 0.0487(9) -0.0104(7) -0.0010(7) -0.0108(8)
C68 0.0479(9) 0.0494(9) 0.0473(8) -0.0102(7) -0.0004(7) -0.0166(7)
C16 0.0689(12) 0.0534(10) 0.0429(8) -0.0061(7) 0.0029(8) -0.0264(9)
C73 0.0486(10) 0.0658(12) 0.0511(10) -0.0141(8) -0.0012(8) -0.0140(8)
C6 0.0625(11) 0.0526(10) 0.0491(9) -0.0059(7) 0.0093(8) -0.0213(8)
C7 0.0643(11) 0.0551(10) 0.0477(9) -0.0084(8) 0.0056(8) -0.0244(9)
C43 0.0601(11) 0.0638(11) 0.0408(8) -0.0049(7) 0.0011(7) -0.0283(9)
C89 0.0405(9) 0.0566(10) 0.0537(9) -0.0135(8) 0.0022(7) -0.0174(7)
C65 0.0475(9) 0.0515(9) 0.0517(9) -0.0151(7) -0.0003(7) -0.0136(7)
C83 0.0498(10) 0.0515(10) 0.0547(9) -0.0106(8) 0.0086(7) -0.0206(8)
C18 0.0709(12) 0.0535(10) 0.0528(10) -0.0053(8) -0.0059(9) -0.0236(9)
C66 0.0435(9) 0.0581(10) 0.0496(9) -0.0157(7) 0.0032(7) -0.0152(8)
C67 0.0483(10) 0.0601(11) 0.0620(10) -0.0183(8) 0.0021(8) -0.0199(8)
C62 0.0450(9) 0.0483(9) 0.0567(9) -0.0116(7) -0.0008(7) -0.0111(7)
C57 0.0618(11) 0.0477(9) 0.0552(10) -0.0068(7) -0.0051(8) -0.0212(8)
C94 0.0429(9) 0.0599(11) 0.0591(10) -0.0204(8) 0.0070(7) -0.0180(8)
C39 0.0639(11) 0.0582(10) 0.0465(9) -0.0056(8) 0.0024(8) -0.0214(9)
C22 0.084(5) 0.058(5) 0.065(6) 0.005(5) 0.000(5) -0.028(5)
C58 0.0616(11) 0.0525(10) 0.0563(10) -0.0107(8) -0.0006(8) -0.0209(9)
C69 0.0508(10) 0.0679(11) 0.0539(11) -0.0193(8) 0.0084(8) -0.0209(9)
C32 0.0669(12) 0.0546(10) 0.0475(9) 0.0028(8) -0.0017(8) -0.0215(9)
C88 0.0582(11) 0.0529(10) 0.0609(10) -0.0143(8) 0.0122(8) -0.0239(8)
C14 0.0676(12) 0.0583(10) 0.0496(9) -0.0026(8) 0.0006(8) -0.0307(9)
C26 0.0724(13) 0.0620(11) 0.0499(10) -0.0105(8) -0.0005(9) -0.0201(10)
C96 0.0704(13) 0.0574(11) 0.0598(11) -0.0226(9) -0.0011(9) -0.0122(10)
C77 0.0656(12) 0.0483(10) 0.0571(10) -0.0104(8) 0.0034(8) -0.0135(8)
C30 0.0576(11) 0.0642(11) 0.0613(11) -0.0083(9) -0.0010(9) -0.0213(9)
C42 0.0666(13) 0.0796(14) 0.0525(10) -0.0127(9) 0.0099(9) -0.0312(11)
C5 0.0742(13) 0.0699(12) 0.0545(10) -0.0019(9) 0.0015(9) -0.0293(10)
C81 0.0664(12) 0.0543(11) 0.0638(11) -0.0073(9) 0.0099(9) -0.0141(9)
C40 0.0689(13) 0.0617(12) 0.0639(11) -0.0089(9) 0.0008(10) -0.0148(10)
C37 0.0705(13) 0.0628(11) 0.0536(10) 0.0057(9) -0.0041(9) -0.0280(10)
C90 0.0660(12) 0.0626(11) 0.0597(11) -0.0098(9) -0.0019(9) -0.0215(9)
C45 0.0630(12) 0.0686(12) 0.0586(11) 0.0133(9) 0.0004(9) -0.0209(10)
C101 0.0683(13) 0.0608(11) 0.0608(11) -0.0129(9) -0.0011(9) -0.0098(10)
C1 0.0741(14) 0.0737(13) 0.0613(11) -0.0067(10) 0.0009(10) -0.0344(11)
C56 0.0647(12) 0.0705(13) 0.0722(13) -0.0225(10) -0.0009(10) -0.0200(10)
C80 0.0695(14) 0.0752(14) 0.0646(12) -0.0135(10) 0.0148(10) -0.0102(11)
C93 0.0721(13) 0.0788(14) 0.0609(11) -0.0295(11) 0.0119(10) -0.0258(11)
C41 0.0631(12) 0.0760(14) 0.0664(12) -0.0200(10) 0.0092(10) -0.0170(10)
C79 0.0738(14) 0.0636(13) 0.0715(13) -0.0243(10) 0.0060(11) -0.0012(10)
C95 0.0693(13) 0.0588(11) 0.0827(14) -0.0283(10) -0.0016(10) -0.0227(10)
C84 0.0860(15) 0.0598(11) 0.0564(11) -0.0134(9) 0.0079(10) -0.0256(10)
C52 0.0620(12) 0.0772(13) 0.0672(12) -0.0163(10) 0.0008(9) -0.0244(10)
C44 0.0770(14) 0.0918(15) 0.0455(10) 0.0093(10) 0.0025(9) -0.0377(12)
C4 0.0940(17) 0.0856(16) 0.0540(11) 0.0032(10) 0.0092(11) -0.0319(14)
C29 0.0712(14) 0.0903(16) 0.0755(14) -0.0028(12) -0.0097(11) -0.0419(12)
C50 0.0710(14) 0.0901(16) 0.0682(13) 0.0178(11) 0.0049(11) -0.0262(12)
C2 0.0735(15) 0.0774(15) 0.0943(17) -0.0048(12) 0.0087(12) -0.0393(12)
C91 0.0833(15) 0.0813(15) 0.0600(12) -0.0032(11) -0.0029(11) -0.0257(12)
C46 0.0731(14) 0.0750(14) 0.0764(14) -0.0031(11) 0.0063(11) -0.0253(11)
C33 0.0792(15) 0.0626(12) 0.0651(12) 0.0029(10) 0.0068(10) -0.0142(11)
C100 0.0688(14) 0.0863(16) 0.0671(13) -0.0103(11) 0.0049(10) -0.0053(12)
C27 0.111(2) 0.0688(13) 0.0633(12) -0.0216(10) -0.0046(12) -0.0308(13)
C3 0.0915(18) 0.0783(15) 0.0786(15) 0.0066(12) 0.0244(13) -0.0334(13)
C92 0.0795(15) 0.1014(18) 0.0516(11) -0.0185(11) 0.0052(10) -0.0274(13)
C78 0.0828(15) 0.0490(11) 0.0724(13) -0.0151(9) 0.0006(11) -0.0100(10)
C53 0.0692(14) 0.1069(19) 0.0800(15) -0.0200(13) -0.0117(12) -0.0390(14)
C87 0.114(2) 0.0521(11) 0.0730(14) -0.0087(10) 0.0153(13) -0.0299(12)
C28 0.109(2) 0.0838(16) 0.0719(14) -0.0094(12) -0.0165(14) -0.0544(15)
C70 0.0508(12) 0.1044(18) 0.0989(17) -0.0443(14) 0.0292(11) -0.0245(12)
C36 0.1004(19) 0.0678(14) 0.0777(14) 0.0174(11) 0.0001(13) -0.0331(14)
C85 0.132(2) 0.0764(15) 0.0534(11) -0.0011(11) 0.0062(13) -0.0360(15)
C55 0.0857(17) 0.0956(18) 0.0821(15) -0.0438(14) 0.0000(13) -0.0252(14)
C49 0.0656(14) 0.0848(17) 0.107(2) 0.0242(15) 0.0176(14) -0.0192(13)
C48 0.0631(14) 0.0667(14) 0.137(3) 0.0031(15) 0.0105(16) -0.0205(11)
C47 0.0779(16) 0.0759(15) 0.114(2) -0.0159(14) -0.0026(15) -0.0231(13)
C19 0.1016(11) 0.0827(10) 0.0787(10) -0.0150(8) 0.0011(9) 0.0007(9)
C74 0.106(2) 0.0750(15) 0.0701(14) 0.0078(11) -0.0144(13) -0.0096(14)
C23 0.103(3) 0.073(3) 0.077(3) 0.012(2) -0.029(3) -0.047(2)
C34 0.102(2) 0.0670(14) 0.0927(18) 0.0031(13) 0.0073(15) -0.0022(14)
C86 0.151(3) 0.0646(14) 0.0683(14) 0.0045(11) 0.0103(15) -0.0348(16)
C54 0.0919(18) 0.1044(19) 0.0780(15) -0.0355(14) -0.0121(13) -0.0394(15)
C35 0.115(2) 0.0605(14) 0.0997(19) 0.0184(13) -0.0004(17) -0.0162(15)
C97 0.0941(19) 0.0585(13) 0.111(2) -0.0234(13) 0.0034(15) -0.0172(13)
C102 0.0710(17) 0.122(2) 0.119(2) 0.0062(19) 0.0173(16) -0.0162(16)
C99 0.0867(19) 0.0837(19) 0.114(2) -0.0192(16) 0.0106(16) 0.0091(16)
C98 0.109(2) 0.0618(15) 0.153(3) -0.0285(17) 0.006(2) 0.0053(16)
C20 0.1025(17) 0.0908(16) 0.0823(18) -0.0044(17) 0.0015(17) -0.0051(15)
C51 0.114(3) 0.172(4) 0.133(3) 0.032(3) 0.042(2) -0.057(3)
C72 0.0609(17) 0.170(4) 0.154(3) -0.028(3) 0.0229(19) 0.007(2)
C24 0.105(3) 0.074(3) 0.077(4) 0.009(3) -0.029(3) -0.047(3)
C76 0.116(3) 0.144(3) 0.135(3) 0.041(3) -0.034(2) -0.008(2)
C25 0.102(3) 0.073(3) 0.078(4) 0.014(3) -0.029(3) -0.047(3)
C71 0.093(2) 0.128(3) 0.276(6) -0.030(3) 0.077(3) -0.049(2)
C75 0.208(5) 0.081(2) 0.132(3) 0.021(2) -0.038(3) -0.042(3)
C21 0.1126(18) 0.0930(18) 0.0865(17) -0.0198(15) 0.0064(16) -0.0001(16)
C20A 0.1038(18) 0.0920(17) 0.0848(19) -0.0073(17) 0.0039(17) -0.0046(16)
C21A 0.1109(19) 0.0875(18) 0.0863(17) -0.0191(16) 0.0055(16) -0.0009(17)
O2A 0.099(2) 0.0618(15) 0.0718(18) 0.0116(11) -0.0328(14) -0.0441(15)
C23A 0.124(2) 0.076(2) 0.095(3) 0.0335(18) -0.062(2) -0.0612(19)
C24A 0.168(4) 0.171(6) 0.073(3) -0.023(3) -0.003(3) -0.102(4)
C25A 0.101(3) 0.130(5) 0.155(6) -0.038(4) -0.029(4) -0.033(3)
C22A 0.0648(17) 0.0469(16) 0.0482(18) -0.0065(14) -0.0073(15) -0.0195(15)

loop_
_atom_type_symbol
_atom_type_description
_atom_type_scat_dispersion_real
_atom_type_scat_dispersion_imag
_atom_type_scat_source
C C 0.0181 0.0091 'International Tables Vol C Tables 4.2.6.8 and 6.1.1.4'
H H 0.0000 0.0000 'International Tables Vol C Tables 4.2.6.8 and 6.1.1.4'
N N 0.0311 0.0180 'International Tables Vol C Tables 4.2.6.8 and 6.1.1.4'
O O 0.0492 0.0322 'International Tables Vol C Tables 4.2.6.8 and 6.1.1.4'

loop_
_geom_angle_atom_site_label_1
_geom_angle_atom_site_label_2
_geom_angle_atom_site_label_3
_geom_angle
_geom_angle_site_symmetry_1
_geom_angle_site_symmetry_3
_geom_angle_publ_flag
C73 O8 C74 118.91(17) . . ?
C69 O6 C70 117.40(18) . . ?
C89 N3 C63 116.41(14) . . ?
C89 N3 C83 118.79(14) . . ?
C83 N3 C63 113.88(13) . . ?
C38 N1 C12 117.68(14) . . ?
C32 N1 C38 121.14(15) . . ?
C32 N1 C12 120.42(16) . . ?
C18 O4 C19 119.26(18) . . ?
C94 N4 C95 121.12(17) . . ?
C88 N4 C94 120.69(15) . . ?
C88 N4 C95 118.02(17) . . ?
C22 O2 C23 121.7(18) . . ?
C43 N2 C37 120.28(15) . . ?
C43 N2 C44 119.02(18) . . ?
C37 N2 C44 120.67(18) . . ?
C9 C10 C31 122.41(15) . . ?
C11 C10 C9 118.51(16) . . ?
C11 C10 C31 119.04(15) . . ?
C10 C9 C8 121.43(16) . . ?
C17 C9 C10 118.82(15) . . ?
C17 C9 C8 119.73(15) . . ?
C9 C17 C16 128.22(15) . . ?
C13 C17 C9 121.56(15) . . ?
C13 C17 C16 110.15(15) . . ?
N1 C38 C43 118.49(16) . . ?
C39 C38 N1 121.96(16) . . ?
C39 C38 C43 119.49(18) . . ?
C17 C13 C14 111.01(15) . . ?
C12 C13 C17 119.21(16) . . ?
C12 C13 C14 129.78(16) . . ?
C61 C60 C59 121.01(16) . . ?
C68 C60 C59 119.91(16) . . ?
C68 C60 C61 118.55(15) . . ?
C13 C12 N1 121.14(16) . . ?
C11 C12 N1 118.89(15) . . ?
C11 C12 C13 119.85(15) . . ?
C26 C31 C10 119.93(17) . . ?
C30 C31 C10 121.66(16) . . ?
C30 C31 C26 118.38(18) . . ?
C64 C63 N3 119.27(15) . . ?
C64 C63 C62 118.86(15) . . ?
C62 C63 N3 121.74(15) . . ?
C12 C11 C10 121.94(15) . . ?
C58 C59 C60 172.1(2) . . ?
C63 C64 C65 127.96(15) . . ?
C68 C64 C63 120.62(16) . . ?
C68 C64 C65 111.29(15) . . ?
C60 C61 C82 120.95(15) . . ?
C62 C61 C60 119.09(15) . . ?
C62 C61 C82 119.92(16) . . ?
C7 C8 C9 179.24(19) . . ?
C18 C15 C16 108.13(16) . . ?
C18 C15 C14 110.49(15) . . ?
C18 C15 C22A 108.1(3) . . ?
C22 C15 C16 111.4(10) . . ?
C22 C15 C18 112.0(16) . . ?
C22 C15 C14 110(2) . . ?
C14 C15 C16 104.58(14) . . ?
C22A C15 C16 112.8(3) . . ?
C22A C15 C14 112.7(5) . . ?
C77 C82 C61 121.18(17) . . ?
C77 C82 C81 118.18(17) . . ?
C81 C82 C61 120.64(17) . . ?
C60 C68 C67 128.28(15) . . ?
C64 C68 C60 121.04(16) . . ?
C64 C68 C67 110.62(15) . . ?
C17 C16 C15 103.12(14) . . ?
O8 C73 C66 110.07(15) . . ?
O7 C73 O8 124.69(19) . . ?
O7 C73 C66 125.11(19) . . ?
C5 C6 C7 121.27(18) . . ?
C5 C6 C1 118.87(18) . . ?
C1 C6 C7 119.77(17) . . ?
C8 C7 C6 175.0(2) . . ?
N2 C43 C38 118.91(17) . . ?
C42 C43 N2 122.46(17) . . ?
C42 C43 C38 118.57(18) . . ?
C94 C89 N3 120.65(16) . . ?
C90 C89 N3 119.68(16) . . ?
C90 C89 C94 119.64(17) . . ?
C64 C65 C66 102.72(13) . . ?
C88 C83 N3 120.22(16) . . ?
C84 C83 N3 120.45(16) . . ?
C84 C83 C88 119.33(18) . . ?
O4 C18 C15 109.87(16) . . ?
O3 C18 O4 123.9(2) . . ?
O3 C18 C15 126.19(19) . . ?
C73 C66 C65 108.06(15) . . ?
C73 C66 C67 110.82(15) . . ?
C65 C66 C67 104.80(14) . . ?
C69 C66 C73 110.53(16) . . ?
C69 C66 C65 111.93(14) . . ?
C69 C66 C67 110.54(15) . . ?
C68 C67 C66 103.14(14) . . ?
C63 C62 C61 121.61(16) . . ?
C56 C57 C58 119.30(18) . . ?
C52 C57 C58 122.23(19) . . ?
C52 C57 C56 118.44(18) . . ?
N4 C94 C89 119.46(16) . . ?
C93 C94 N4 122.93(17) . . ?
C93 C94 C89 117.61(19) . . ?
C38 C39 C40 120.80(18) . . ?
O1 C22 O2 114.2(17) . . ?
O1 C22 C15 129(2) . . ?
O2 C22 C15 110.6(16) . . ?
C59 C58 C57 173.1(2) . . ?
O6 C69 C66 111.59(16) . . ?
O5 C69 O6 124.27(18) . . ?
O5 C69 C66 124.12(18) . . ?
N1 C32 C37 118.06(18) . . ?
C33 C32 N1 121.93(17) . . ?
C33 C32 C37 119.98(19) . . ?
N4 C88 C83 119.98(17) . . ?
C87 C88 N4 121.97(18) . . ?
C87 C88 C83 118.04(19) . . ?
C13 C14 C15 103.09(14) . . ?
C27 C26 C31 120.4(2) . . ?
C101 C96 C95 122.23(19) . . ?
C97 C96 C101 118.6(2) . . ?
C97 C96 C95 119.2(2) . . ?
C78 C77 C82 120.6(2) . . ?
C29 C30 C31 120.2(2) . . ?
C41 C42 C43 121.39(19) . . ?
C4 C5 C6 120.1(2) . . ?
C80 C81 C82 120.9(2) . . ?
C41 C40 C39 119.9(2) . . ?
N2 C37 C32 118.96(18) . . ?
C36 C37 N2 122.8(2) . . ?
C36 C37 C32 118.1(2) . . ?
C89 C90 C91 121.4(2) . . ?
C50 C45 C44 118.3(2) . . ?
C46 C45 C44 122.92(19) . . ?
C46 C45 C50 118.7(2) . . ?
C96 C101 C100 122.3(2) . . ?
C2 C1 C6 120.1(2) . . ?
C55 C56 C57 120.8(2) . . ?
C79 C80 C81 120.2(2) . . ?
C92 C93 C94 121.9(2) . . ?
C40 C41 C42 119.8(2) . . ?
C80 C79 C78 119.7(2) . . ?
N4 C95 C96 114.35(17) . . ?
C83 C84 C85 121.3(2) . . ?
C53 C52 C57 120.0(2) . . ?
N2 C44 C45 116.33(18) . . ?
C3 C4 C5 120.5(2) . . ?
C28 C29 C30 121.1(2) . . ?
C49 C50 C45 121.6(3) . . ?
C3 C2 C1 120.1(2) . . ?
C92 C91 C90 119.3(2) . . ?
C45 C46 C47 120.2(2) . . ?
C32 C33 C34 120.8(2) . . ?
C101 C100 C102 121.6(2) . . ?
C99 C100 C101 117.8(3) . . ?
C99 C100 C102 120.5(3) . . ?
C28 C27 C26 120.5(2) . . ?
C2 C3 C4 120.3(2) . . ?
C91 C92 C93 120.1(2) . . ?
C79 C78 C77 120.4(2) . . ?
C54 C53 C52 120.8(2) . . ?
C86 C87 C88 121.6(2) . . ?
C29 C28 C27 119.4(2) . . ?
O6 C70 C72 106.0(2) . . ?
O6 C70 C71 109.3(2) . . ?
C71 C70 C72 115.0(3) . . ?
C35 C36 C37 121.4(2) . . ?
C86 C85 C84 119.4(2) . . ?
C56 C55 C54 120.3(2) . . ?
C50 C49 C51 120.3(3) . . ?
C48 C49 C50 118.2(2) . . ?
C48 C49 C51 121.4(3) . . ?
C47 C48 C49 121.2(3) . . ?
C48 C47 C46 120.1(3) . . ?
O4 C19 C20 110.6(3) . . ?
O4 C19 C21 105.7(3) . . ?
O4 C19 C21A 104.6(3) . . ?
C21 C19 C20 108.4(4) . . ?
C20A C19 O4 107.9(4) . . ?
C20A C19 C21A 118.9(5) . . ?
O8 C74 C76 109.2(3) . . ?
O8 C74 C75 105.2(2) . . ?
C76 C74 C75 114.8(3) . . ?
O2 C23 C24 95.6(14) . . ?
O2 C23 C25 119.6(17) . . ?
C25 C23 C24 106.4(15) . . ?
C35 C34 C33 119.4(3) . . ?
C85 C86 C87 120.3(2) . . ?
C53 C54 C55 119.7(2) . . ?
C34 C35 C36 120.3(2) . . ?
C96 C97 C98 120.1(3) . . ?
C98 C99 C100 120.9(3) . . ?
C99 C98 C97 120.3(3) . . ?
C22A O2A C23A 114.8(4) . . ?
C24A C23A O2A 111.6(5) . . ?
C24A C23A C25A 113.9(4) . . ?
C25A C23A O2A 104.9(5) . . ?
O1 C22A C15 124.6(5) . . ?
O1 C22A O2A 125.3(4) . . ?
O2A C22A C15 109.8(5) . . ?

loop_
_geom_bond_atom_site_label_1
_geom_bond_atom_site_label_2
_geom_bond_distance
_geom_bond_site_symmetry_2
_geom_bond_publ_flag
O8 C73 1.330(3) . ?
O8 C74 1.468(3) . ?
O6 C69 1.325(3) . ?
O6 C70 1.469(3) . ?
O7 C73 1.200(2) . ?
O1 C22 1.21(3) . ?
O1 C22A 1.189(6) . ?
N3 C63 1.442(2) . ?
N3 C89 1.416(2) . ?
N3 C83 1.421(2) . ?
N1 C38 1.405(3) . ?
N1 C12 1.441(2) . ?
N1 C32 1.402(3) . ?
O4 C18 1.331(3) . ?
O4 C19 1.460(3) . ?
O3 C18 1.189(2) . ?
N4 C94 1.402(3) . ?
N4 C88 1.401(3) . ?
N4 C95 1.460(3) . ?
O2 C22 1.432(15) . ?
O2 C23 1.527(14) . ?
O5 C69 1.189(2) . ?
N2 C43 1.397(3) . ?
N2 C37 1.405(3) . ?
N2 C44 1.454(2) . ?
C10 C9 1.411(2) . ?
C10 C31 1.485(2) . ?
C10 C11 1.397(2) . ?
C9 C17 1.399(2) . ?
C9 C8 1.434(2) . ?
C17 C13 1.394(2) . ?
C17 C16 1.507(2) . ?
C38 C43 1.408(2) . ?
C38 C39 1.385(3) . ?
C13 C12 1.384(2) . ?
C13 C14 1.503(3) . ?
C60 C59 1.431(2) . ?
C60 C61 1.415(3) . ?
C60 C68 1.400(3) . ?
C12 C11 1.381(3) . ?
C31 C26 1.393(3) . ?
C31 C30 1.391(3) . ?
C63 C64 1.387(3) . ?
C63 C62 1.388(2) . ?
C59 C58 1.204(3) . ?
C64 C68 1.381(2) . ?
C64 C65 1.502(2) . ?
C61 C82 1.493(2) . ?
C61 C62 1.394(2) . ?
C8 C7 1.196(3) . ?
C15 C16 1.550(2) . ?
C15 C18 1.523(3) . ?
C15 C22 1.456(15) . ?
C15 C14 1.550(3) . ?
C15 C22A 1.528(4) . ?
C82 C77 1.387(3) . ?
C82 C81 1.388(3) . ?
C68 C67 1.503(3) . ?
C73 C66 1.524(3) . ?
C6 C7 1.436(3) . ?
C6 C5 1.385(3) . ?
C6 C1 1.394(3) . ?
C43 C42 1.391(3) . ?
C89 C94 1.411(3) . ?
C89 C90 1.377(3) . ?
C65 C66 1.547(2) . ?
C83 C88 1.407(3) . ?
C83 C84 1.383(3) . ?
C66 C67 1.553(3) . ?
C66 C69 1.516(3) . ?
C57 C58 1.426(3) . ?
C57 C56 1.397(3) . ?
C57 C52 1.384(3) . ?
C94 C93 1.383(3) . ?
C39 C40 1.390(3) . ?
C32 C37 1.414(3) . ?
C32 C33 1.375(3) . ?
C88 C87 1.385(3) . ?
C26 C27 1.383(3) . ?
C96 C101 1.382(3) . ?
C96 C95 1.509(3) . ?
C96 C97 1.376(3) . ?
C77 C78 1.384(3) . ?
C30 C29 1.382(3) . ?
C42 C41 1.383(3) . ?
C5 C4 1.379(3) . ?
C81 C80 1.382(3) . ?
C40 C41 1.375(3) . ?
C37 C36 1.385(3) . ?
C90 C91 1.383(3) . ?
C45 C44 1.508(3) . ?
C45 C50 1.390(3) . ?
C45 C46 1.378(3) . ?
C101 C100 1.386(3) . ?
C1 C2 1.384(3) . ?
C56 C55 1.370(3) . ?
C80 C79 1.371(3) . ?
C93 C92 1.378(4) . ?
C79 C78 1.374(3) . ?
C84 C85 1.383(3) . ?
C52 C53 1.383(3) . ?
C4 C3 1.367(4) . ?
C29 C28 1.365(4) . ?
C50 C49 1.387(4) . ?
C2 C3 1.367(4) . ?
C91 C92 1.366(4) . ?
C46 C47 1.393(4) . ?
C33 C34 1.391(3) . ?
C100 C102 1.490(4) . ?
C100 C99 1.376(4) . ?
C27 C28 1.375(4) . ?
C53 C54 1.367(4) . ?
C87 C86 1.376(4) . ?
C70 C72 1.492(5) . ?
C70 C71 1.476(5) . ?
C36 C35 1.378(4) . ?
C85 C86 1.362(4) . ?
C55 C54 1.374(4) . ?
C49 C48 1.382(5) . ?
C49 C51 1.513(4) . ?
C48 C47 1.365(4) . ?
C19 C20 1.588(7) . ?
C19 C21 1.543(6) . ?
C19 C20A 1.441(8) . ?
C19 C21A 1.520(8) . ?
C74 C76 1.489(5) . ?
C74 C75 1.492(5) . ?
C23 C24 1.533(14) . ?
C23 C25 1.531(13) . ?
C34 C35 1.377(4) . ?
C97 C98 1.383(4) . ?
C99 C98 1.376(5) . ?
O2A C23A 1.474(5) . ?
O2A C22A 1.335(7) . ?
C23A C24A 1.436(7) . ?
C23A C25A 1.447(7) . ?
